data_4088646
loop_
_publ_author_name
'Nagaoka, Masahiro'
'Kawashima, Takashi'
'Suzuki, Hiroharu'
'Takao, Toshiro'

_publ_section_title
;
 Dehydrogenative Coupling of 4-Substituted Pyridines Catalyzed by a
 Trinuclear Complex of Ruthenium and Cobalt
;
_journal_issue 14
_journal_name_full Organometallics
_journal_page_first 2348
_journal_paper_doi 10.1021/acs.organomet.6b00277
_journal_volume 35
_journal_year 2016
_chemical_formula_sum 'C44 H60 Co N2 Ru2'
_chemical_formula_weight 878.01
_space_group_IT_number 2
_space_group_name_Hall '-P 1'
_space_group_name_H-M_alt 'P -1'
_symmetry_cell_setting triclinic
_symmetry_space_group_name_H-M 'P -1'
_atom_sites_solution_hydrogens geom
_atom_sites_solution_primary direct
_atom_sites_solution_secondary difmap
_audit_creation_method SHELXL-97
_cell_angle_alpha 73.4000(16)
_cell_angle_beta 74.3520(18)
_cell_angle_gamma 70.2350(14)
_cell_formula_units_Z 2
_cell_length_a 11.7127(6)
_cell_length_b 13.9723(6)
_cell_length_c 14.2409(8)
_cell_measurement_reflns_used 20696
_cell_measurement_temperature 128(2)
_cell_measurement_theta_max 27.48
_cell_measurement_theta_min 3.04
_cell_volume 2062.77(18)
_computing_cell_refinement PROCESS-AUTO
_computing_data_collection 'PROCESS-AUTO (Rigaku, 1998)'
_computing_data_reduction 'SHELXS-97 (Sheldrick, 1990)'
_computing_molecular_graphics 'ORTEX (P.McArdle, 1995)'
_computing_publication_material SHELXL-97
_computing_structure_refinement 'SHELXL-97 (Sheldrick, 1997)'
_computing_structure_solution SHELXS-97
_diffrn_ambient_temperature 128(2)
_diffrn_detector_area_resol_mean 10
_diffrn_measured_fraction_theta_full 0.993
_diffrn_measured_fraction_theta_max 0.993
_diffrn_measurement_device_type 'Rigaku R-AXIS RAPID Imaging Plate'
_diffrn_measurement_method \w
_diffrn_radiation_monochromator graphite
_diffrn_radiation_source 'Rigaku Rotating Anode Ultrax18'
_diffrn_radiation_type MoK\a
_diffrn_radiation_wavelength 0.71069
_diffrn_reflns_av_R_equivalents 0.0215
_diffrn_reflns_av_sigmaI/netI 0.0273
_diffrn_reflns_limit_h_max 15
_diffrn_reflns_limit_h_min -15
_diffrn_reflns_limit_k_max 18
_diffrn_reflns_limit_k_min -18
_diffrn_reflns_limit_l_max 18
_diffrn_reflns_limit_l_min -18
_diffrn_reflns_number 20662
_diffrn_reflns_theta_full 27.48
_diffrn_reflns_theta_max 27.48
_diffrn_reflns_theta_min 3.04
_exptl_absorpt_coefficient_mu 1.151
_exptl_absorpt_correction_T_max 0.9779
_exptl_absorpt_correction_T_min 0.8981
_exptl_absorpt_correction_type numerical
_exptl_absorpt_process_details
;
Higashi, T. (1995). Program for Absorption Correction.
Rigaku Corporation, Tokyo, Japan.
;
_exptl_crystal_colour Green
_exptl_crystal_density_diffrn 1.414
_exptl_crystal_density_meas ?
_exptl_crystal_density_method 'not measured'
_exptl_crystal_description platelet
_exptl_crystal_F_000 906
_exptl_crystal_size_max 0.172
_exptl_crystal_size_mid 0.087
_exptl_crystal_size_min 0.034
_refine_diff_density_max 0.898
_refine_diff_density_min -0.405
_refine_diff_density_rms 0.091
_refine_ls_extinction_method none
_refine_ls_goodness_of_fit_ref 1.074
_refine_ls_hydrogen_treatment refall
_refine_ls_matrix_type full
_refine_ls_number_parameters 461
_refine_ls_number_reflns 9394
_refine_ls_number_restraints 0
_refine_ls_restrained_S_all 1.074
_refine_ls_R_factor_all 0.0319
_refine_ls_R_factor_gt 0.0281
_refine_ls_shift/su_max 0.001
_refine_ls_shift/su_mean 0.000
_refine_ls_structure_factor_coef Fsqd
_refine_ls_weighting_details 'calc w=1/[\s^2^(Fo^2^)+(0.0426P)^2^+0.8504P] where P=(Fo^2^+2Fc^2^)/3'
_refine_ls_weighting_scheme calc
_refine_ls_wR_factor_gt 0.0726
_refine_ls_wR_factor_ref 0.0747
_reflns_number_gt 8443
_reflns_number_total 9394
_reflns_threshold_expression >2sigma(I)
_cod_data_source_file om6b00277_si_002.cif
_cod_data_source_block 12
_cod_depositor_comments
;
The following automatic conversions were performed:

data item '_exptl_absorpt_correction_type' value 'Numerical' was
changed to 'numerical' in accordance with the
/home/saulius/struct/COD-crude-data/automatic-downloads/DataCite-retrospective/ACS/depositions/lib/dictionaries/cif_core.dic
dictionary named 'cif_core.dic' version 2.4.2 last updated on
2011-04-26.

data item '_symmetry_cell_setting' value 'Triclinic' was changed to
'triclinic' in accordance with the
/home/saulius/struct/COD-crude-data/automatic-downloads/DataCite-retrospective/ACS/depositions/lib/dictionaries/cif_core.dic
dictionary named 'cif_core.dic' version 2.4.2 last updated on
2011-04-26.

data item '_exptl_crystal_density_meas' value 'not measured' was
changed to '?' -- the value is perceived as not measured.

Automatic conversion script
Id: cif_fix_values 6909 2019-04-08 15:41:33Z antanas 
;
_cod_original_cell_volume 2062.78(18)
_cod_original_sg_symbol_H-M P-1
_cod_database_code 4088646

loop_
_symmetry_equiv_pos_as_xyz
'x, y, z'
'-x, -y, -z'

loop_
_atom_site_label
_atom_site_type_symbol
_atom_site_fract_x
_atom_site_fract_y
_atom_site_fract_z
_atom_site_U_iso_or_equiv
_atom_site_adp_type
_atom_site_occupancy
_atom_site_symmetry_multiplicity
_atom_site_calc_flag
_atom_site_refinement_flags
_atom_site_disorder_assembly
_atom_site_disorder_group
Ru1 Ru 0.304802(14) 0.137536(11) 0.283651(11) 0.01806(5) Uani 1 1 d . . .
Ru2 Ru 0.143342(14) 0.171694(11) 0.183493(12) 0.01745(5) Uani 1 1 d . . .
Co1 Co 0.25750(2) -0.01627(2) 0.25375(2) 0.02048(7) Uani 1 1 d . . .
N1 N 0.19649(16) -0.13055(13) 0.34779(13) 0.0230(3) Uani 1 1 d . . .
N2 N 0.36151(15) -0.13117(13) 0.18705(13) 0.0219(3) Uani 1 1 d . . .
C1 C 0.25087(18) -0.22667(15) 0.32500(16) 0.0221(4) Uani 1 1 d . . .
C2 C 0.2186(2) -0.31525(17) 0.38624(18) 0.0312(5) Uani 1 1 d . . .
H2A H 0.2578 -0.3810 0.3687 0.044(8) Uiso 1 1 calc R . .
C3 C 0.1296(2) -0.3071(2) 0.47236(19) 0.0389(6) Uani 1 1 d . . .
C4 C 0.0738(2) -0.2089(2) 0.49484(19) 0.0400(6) Uani 1 1 d . . .
H4A H 0.0120 -0.2003 0.5531 0.039(7) Uiso 1 1 calc R . .
C5 C 0.1091(2) -0.1250(2) 0.43220(18) 0.0341(5) Uani 1 1 d . . .
H5A H 0.0699 -0.0588 0.4489 0.050(9) Uiso 1 1 calc R . .
C6 C 0.0933(3) -0.4019(3) 0.5396(3) 0.0596(9) Uani 1 1 d . . .
H6A H 0.1017 -0.4081 0.6079 0.113(17) Uiso 1 1 calc R . .
H6B H 0.1473 -0.4644 0.5155 0.170 Uiso 1 1 calc R . .
H6C H 0.0072 -0.3946 0.5390 0.113(17) Uiso 1 1 calc R . .
C7 C 0.34295(18) -0.22673(15) 0.23289(15) 0.0209(4) Uani 1 1 d . . .
C8 C 0.4078(2) -0.31443(17) 0.19186(18) 0.0284(5) Uani 1 1 d . . .
H8A H 0.3923 -0.3795 0.2247 0.043 Uiso 1 1 calc R . .
C9 C 0.4938(2) -0.30738(19) 0.10447(19) 0.0336(5) Uani 1 1 d . . .
C10 C 0.5131(2) -0.2096(2) 0.05842(18) 0.0342(5) Uani 1 1 d . . .
H10A H 0.5719 -0.2014 -0.0019 0.041(8) Uiso 1 1 calc R . .
C11 C 0.4464(2) -0.12613(18) 0.10119(17) 0.0298(5) Uani 1 1 d . . .
H11A H 0.4607 -0.0605 0.0685 0.052(9) Uiso 1 1 calc R . .
C12 C 0.5642(3) -0.4010(2) 0.0592(3) 0.0520(8) Uani 1 1 d . . .
H12A H 0.5573 -0.3841 -0.0111 0.112(17) Uiso 1 1 calc R . .
H12B H 0.5295 -0.4592 0.0953 0.168 Uiso 1 1 calc R . .
H12C H 0.6514 -0.4208 0.0640 0.088(13) Uiso 1 1 calc R . .
C13 C 0.3504(2) 0.08649(18) 0.43164(16) 0.0282(5) Uani 1 1 d . . .
C14 C 0.35448(19) 0.19191(17) 0.39053(16) 0.0250(4) Uani 1 1 d . . .
C15 C 0.44829(18) 0.19243(17) 0.30069(16) 0.0238(4) Uani 1 1 d . . .
C16 C 0.50093(19) 0.08734(17) 0.28727(17) 0.0264(4) Uani 1 1 d . . .
C17 C 0.4412(2) 0.02209(18) 0.36822(18) 0.0298(5) Uani 1 1 d . . .
C18 C 0.2704(3) 0.0480(2) 0.52643(19) 0.0453(7) Uani 1 1 d . . .
H18A H 0.2468 -0.0100 0.5189 0.063(10) Uiso 1 1 calc R . .
H18B H 0.1959 0.1045 0.5413 0.076(12) Uiso 1 1 calc R . .
H18C H 0.3160 0.0241 0.5812 0.087(13) Uiso 1 1 calc R . .
C19 C 0.2797(2) 0.2841(2) 0.4352(2) 0.0373(6) Uani 1 1 d . . .
H19A H 0.2675 0.3471 0.3820 0.051(9) Uiso 1 1 calc R . .
H19B H 0.3235 0.2915 0.4813 0.049(8) Uiso 1 1 calc R . .
H19C H 0.1992 0.2742 0.4716 0.046(8) Uiso 1 1 calc R . .
C20 C 0.4883(2) 0.2852(2) 0.2361(2) 0.0370(5) Uani 1 1 d . . .
H20A H 0.4185 0.3481 0.2395 0.046(8) Uiso 1 1 calc R . .
H20B H 0.5163 0.2764 0.1669 0.066(10) Uiso 1 1 calc R . .
H20C H 0.5561 0.2916 0.2595 0.048(8) Uiso 1 1 calc R . .
C21 C 0.6044(2) 0.0502(2) 0.2058(2) 0.0415(6) Uani 1 1 d . . .
H21A H 0.5953 -0.0117 0.1926 0.077(12) Uiso 1 1 calc R . .
H21B H 0.6836 0.0326 0.2265 0.059(9) Uiso 1 1 calc R . .
H21C H 0.6020 0.1052 0.1450 0.072(12) Uiso 1 1 calc R . .
C22 C 0.4748(3) -0.09478(19) 0.3898(2) 0.0466(7) Uani 1 1 d . . .
H22A H 0.5108 -0.1189 0.3271 0.073(12) Uiso 1 1 calc R . .
H22B H 0.4004 -0.1176 0.4223 0.055(9) Uiso 1 1 calc R . .
H22C H 0.5351 -0.1241 0.4340 0.056(9) Uiso 1 1 calc R . .
C23 C -0.0469(2) 0.18139(18) 0.18837(17) 0.0284(5) Uani 1 1 d . . .
C24 C -0.02537(19) 0.28046(16) 0.14024(16) 0.0240(4) Uani 1 1 d . . .
C25 C 0.06868(19) 0.26780(16) 0.05276(16) 0.0226(4) Uani 1 1 d . . .
C26 C 0.1048(2) 0.16049(17) 0.04686(17) 0.0271(4) Uani 1 1 d . . .
C27 C 0.0327(2) 0.10793(16) 0.13037(19) 0.0305(5) Uani 1 1 d . . .
C28 C -0.1434(2) 0.1614(3) 0.2794(2) 0.0492(7) Uani 1 1 d . . .
H28A H -0.1156 0.0897 0.3167 0.073(11) Uiso 1 1 calc R . .
H28B H -0.2211 0.1717 0.2592 0.061(10) Uiso 1 1 calc R . .
H28C H -0.1566 0.2098 0.3220 0.084(13) Uiso 1 1 calc R . .
C29 C -0.0940(2) 0.38115(19) 0.1727(2) 0.0402(6) Uani 1 1 d . . .
H29A H -0.0405 0.4274 0.1508 0.067(11) Uiso 1 1 calc R . .
H29B H -0.1185 0.3676 0.2456 0.055(9) Uiso 1 1 calc R . .
H29C H -0.1679 0.4144 0.1428 0.047(8) Uiso 1 1 calc R . .
C30 C 0.1128(2) 0.35276(19) -0.02317(19) 0.0367(5) Uani 1 1 d . . .
H30A H 0.1107 0.4062 0.0098 0.042(8) Uiso 1 1 calc R . .
H30B H 0.0590 0.3839 -0.0726 0.040(7) Uiso 1 1 calc R . .
H30C H 0.1977 0.3240 -0.0566 0.040(8) Uiso 1 1 calc R . .
C31 C 0.1972(2) 0.1130(2) -0.0346(2) 0.0467(7) Uani 1 1 d . . .
H31A H 0.2605 0.1503 -0.0620 0.078(12) Uiso 1 1 calc R . .
H31B H 0.1555 0.1180 -0.0876 0.067(11) Uiso 1 1 calc R . .
H31C H 0.2364 0.0397 -0.0077 0.054(9) Uiso 1 1 calc R . .
C32 C 0.0310(3) -0.00281(19) 0.1475(3) 0.0549(9) Uani 1 1 d . . .
H32A H 0.0073 -0.0301 0.2191 0.098(16) Uiso 1 1 calc R . .
H32B H 0.1134 -0.0452 0.1221 0.059(10) Uiso 1 1 calc R . .
H32C H -0.0290 -0.0054 0.1124 0.071(11) Uiso 1 1 calc R . .
C33 C 0.0355(3) -0.3532(2) 0.2350(2) 0.0352(10) Uiso 0.568(5) 1 d PG A 1
C34 C 0.0776(3) -0.2790(2) 0.1578(2) 0.0245(13) Uiso 0.568(5) 1 d PG A 1
C35 C 0.1738(3) -0.3099(2) 0.0811(2) 0.0233(9) Uiso 0.568(5) 1 d PG A 1
C36 C 0.2281(3) -0.4151(2) 0.0815(2) 0.0318(10) Uiso 0.568(5) 1 d PG A 1
C37 C 0.1860(3) -0.4893(2) 0.1587(3) 0.0356(11) Uiso 0.568(5) 1 d PG A 1
C38 C 0.0897(3) -0.4584(2) 0.2354(2) 0.0335(10) Uiso 0.568(5) 1 d PG A 1
C39 C -0.0735(6) -0.3159(5) 0.3165(5) 0.0602(16) Uiso 0.568(5) 1 d P A 1
C40 C 0.2229(4) -0.2299(4) -0.0042(4) 0.0375(11) Uiso 0.568(5) 1 d P A 1
C33A C 0.0192(3) -0.3137(3) 0.2328(3) 0.0245(11) Uiso 0.432(5) 1 d PG A 2
C34A C 0.0875(4) -0.2754(3) 0.1419(3) 0.0244(17) Uiso 0.432(5) 1 d PG A 2
C35A C 0.1790(4) -0.3441(3) 0.0881(3) 0.0283(13) Uiso 0.432(5) 1 d PG A 2
C36A C 0.2021(4) -0.4510(3) 0.1252(3) 0.0356(13) Uiso 0.432(5) 1 d PG A 2
C37A C 0.1338(4) -0.4893(3) 0.2161(3) 0.0330(14) Uiso 0.432(5) 1 d PG A 2
C38A C 0.0423(4) -0.4206(3) 0.2699(3) 0.0338(13) Uiso 0.432(5) 1 d PG A 2
C39A C -0.0812(6) -0.2403(5) 0.2953(5) 0.0387(15) Uiso 0.432(5) 1 d P A 2
C40A C 0.2516(6) -0.3007(5) -0.0101(5) 0.0441(16) Uiso 0.432(5) 1 d P A 2
C41 C 0.5962(4) -0.4583(3) 0.3856(3) 0.0475(13) Uiso 0.50 1 d PG B -1
C42 C 0.5247(4) -0.4250(4) 0.4726(3) 0.047(2) Uiso 0.50 1 d PG B -1
C43 C 0.4661(5) -0.4915(4) 0.5486(4) 0.0571(16) Uiso 0.50 1 d PG B -1
C44 C 0.4791(5) -0.5913(4) 0.5374(4) 0.063(3) Uiso 0.50 1 d PG B -1
C45 C 0.5507(4) -0.6245(3) 0.4504(4) 0.0569(15) Uiso 0.50 1 d PG B -1
C46 C 0.6092(4) -0.5580(3) 0.3745(3) 0.0414(16) Uiso 0.50 1 d PG B -1
C47 C 0.6648(7) -0.3859(6) 0.3055(6) 0.0683(19) Uiso 0.50 1 d P B -1
C48 C 0.3911(10) -0.4625(8) 0.6487(9) 0.082(3) Uiso 0.50 1 d P B -1
H1 H 0.159(3) 0.111(3) 0.303(3) 0.062(10) Uiso 1 1 d . . .
H2 H 0.205(4) 0.254(3) 0.224(3) 0.083(12) Uiso 1 1 d . . .
H3 H 0.301(3) 0.112(3) 0.169(3) 0.059(10) Uiso 1 1 d . . .

loop_
_atom_site_aniso_label
_atom_site_aniso_U_11
_atom_site_aniso_U_22
_atom_site_aniso_U_33
_atom_site_aniso_U_23
_atom_site_aniso_U_13
_atom_site_aniso_U_12
Ru1 0.01897(8) 0.01887(8) 0.01770(9) -0.00317(6) -0.00580(6) -0.00590(6)
Ru2 0.01956(8) 0.01421(8) 0.01995(9) -0.00232(6) -0.00749(6) -0.00472(6)
Co1 0.02267(13) 0.01536(12) 0.02281(14) -0.00290(10) -0.00583(11) -0.00449(10)
N1 0.0236(8) 0.0237(8) 0.0205(8) -0.0045(7) -0.0020(7) -0.0071(7)
N2 0.0223(8) 0.0211(8) 0.0207(8) -0.0025(7) -0.0031(7) -0.0065(7)
C1 0.0229(9) 0.0211(9) 0.0231(10) -0.0009(8) -0.0080(8) -0.0074(8)
C2 0.0337(11) 0.0264(11) 0.0333(12) 0.0038(9) -0.0096(10) -0.0142(9)
C3 0.0409(13) 0.0468(14) 0.0308(13) 0.0099(11) -0.0111(10) -0.0266(12)
C4 0.0360(13) 0.0604(16) 0.0232(12) -0.0045(11) 0.0032(10) -0.0239(12)
C5 0.0307(11) 0.0430(13) 0.0278(12) -0.0130(10) 0.0021(9) -0.0109(10)
C6 0.065(2) 0.066(2) 0.0467(18) 0.0217(15) -0.0111(15) -0.0449(17)
C7 0.0208(9) 0.0193(9) 0.0235(10) -0.0043(8) -0.0064(8) -0.0054(7)
C8 0.0264(10) 0.0226(10) 0.0381(13) -0.0115(9) -0.0097(9) -0.0025(8)
C9 0.0248(10) 0.0391(12) 0.0385(13) -0.0220(11) -0.0084(9) 0.0021(9)
C10 0.0234(10) 0.0488(14) 0.0283(12) -0.0154(11) 0.0006(9) -0.0060(10)
C11 0.0274(10) 0.0347(11) 0.0250(11) -0.0017(9) -0.0013(9) -0.0127(9)
C12 0.0382(14) 0.0565(17) 0.063(2) -0.0415(16) -0.0057(13) 0.0049(13)
C13 0.0298(10) 0.0388(12) 0.0208(10) 0.0009(9) -0.0125(9) -0.0158(9)
C14 0.0222(9) 0.0342(11) 0.0229(10) -0.0094(9) -0.0068(8) -0.0087(8)
C15 0.0208(9) 0.0306(10) 0.0231(10) -0.0054(9) -0.0057(8) -0.0103(8)
C16 0.0217(10) 0.0332(11) 0.0261(11) -0.0079(9) -0.0098(8) -0.0047(8)
C17 0.0312(11) 0.0302(11) 0.0308(12) -0.0017(9) -0.0189(9) -0.0063(9)
C18 0.0469(15) 0.0698(19) 0.0250(13) 0.0072(12) -0.0120(11) -0.0341(15)
C19 0.0327(12) 0.0478(14) 0.0387(14) -0.0244(12) -0.0076(10) -0.0074(11)
C20 0.0362(12) 0.0416(13) 0.0375(14) 0.0000(11) -0.0082(10) -0.0226(11)
C21 0.0256(11) 0.0571(16) 0.0397(15) -0.0217(13) -0.0061(10) 0.0001(11)
C22 0.0559(17) 0.0279(12) 0.0631(19) 0.0024(12) -0.0404(15) -0.0082(11)
C23 0.0266(10) 0.0332(11) 0.0287(11) 0.0036(9) -0.0136(9) -0.0148(9)
C24 0.0213(9) 0.0229(9) 0.0272(11) -0.0036(8) -0.0105(8) -0.0026(8)
C25 0.0248(9) 0.0232(9) 0.0214(10) -0.0010(8) -0.0105(8) -0.0075(8)
C26 0.0262(10) 0.0293(10) 0.0321(12) -0.0123(9) -0.0158(9) -0.0031(8)
C27 0.0355(11) 0.0228(10) 0.0415(13) 0.0003(9) -0.0248(10) -0.0113(9)
C28 0.0362(13) 0.076(2) 0.0367(15) 0.0100(14) -0.0096(11) -0.0338(14)
C29 0.0394(13) 0.0327(12) 0.0435(15) -0.0169(11) -0.0146(11) 0.0085(11)
C30 0.0426(13) 0.0406(13) 0.0291(12) 0.0083(10) -0.0146(10) -0.0219(11)
C31 0.0367(13) 0.0619(17) 0.0480(16) -0.0378(15) -0.0171(12) 0.0065(13)
C32 0.075(2) 0.0232(11) 0.087(2) 0.0017(13) -0.0556(19) -0.0196(13)

loop_
_atom_type_symbol
_atom_type_description
_atom_type_scat_dispersion_real
_atom_type_scat_dispersion_imag
_atom_type_scat_source
C C 0.0033 0.0016 'International Tables Vol C Tables 4.2.6.8 and 6.1.1.4'
H H 0.0000 0.0000 'International Tables Vol C Tables 4.2.6.8 and 6.1.1.4'
N N 0.0061 0.0033 'International Tables Vol C Tables 4.2.6.8 and 6.1.1.4'
Ru Ru -1.2594 0.8363 'International Tables Vol C Tables 4.2.6.8 and 6.1.1.4'
Co Co 0.3494 0.9721 'International Tables Vol C Tables 4.2.6.8 and 6.1.1.4'

loop_
_geom_angle_atom_site_label_1
_geom_angle_atom_site_label_2
_geom_angle_atom_site_label_3
_geom_angle
C14 Ru1 C15 39.04(8)
C14 Ru1 C16 64.91(8)
C15 Ru1 C16 38.65(8)
C14 Ru1 C13 38.62(8)
C15 Ru1 C13 64.84(8)
C16 Ru1 C13 64.49(8)
C14 Ru1 C17 64.51(8)
C15 Ru1 C17 64.45(8)
C16 Ru1 C17 38.28(9)
C13 Ru1 C17 38.37(9)
C14 Ru1 Ru2 144.30(6)
C15 Ru1 Ru2 144.75(6)
C16 Ru1 Ru2 146.55(6)
C13 Ru1 Ru2 145.90(6)
C17 Ru1 Ru2 147.42(6)
C14 Ru1 Co1 144.20(6)
C15 Ru1 Co1 144.73(6)
C16 Ru1 Co1 106.09(6)
C13 Ru1 Co1 105.61(6)
C17 Ru1 Co1 86.90(6)
Ru2 Ru1 Co1 60.524(8)
C24 Ru2 C25 38.63(8)
C24 Ru2 C23 38.59(8)
C25 Ru2 C23 64.72(8)
C24 Ru2 C26 64.53(8)
C25 Ru2 C26 38.64(8)
C23 Ru2 C26 64.47(9)
C24 Ru2 C27 64.23(8)
C25 Ru2 C27 64.45(8)
C23 Ru2 C27 38.24(9)
C26 Ru2 C27 38.42(9)
C24 Ru2 Ru1 144.51(6)
C25 Ru2 Ru1 144.72(5)
C23 Ru2 Ru1 145.95(6)
C26 Ru2 Ru1 146.61(6)
C27 Ru2 Ru1 147.55(6)
C24 Ru2 Co1 147.53(6)
C25 Ru2 Co1 141.00(6)
C23 Ru2 Co1 109.11(6)
C26 Ru2 Co1 102.68(6)
C27 Ru2 Co1 87.03(6)
Ru1 Ru2 Co1 60.761(8)
N1 Co1 N2 81.23(7)
N1 Co1 Ru2 131.21(5)
N2 Co1 Ru2 131.32(5)
N1 Co1 Ru1 131.24(5)
N2 Co1 Ru1 131.93(5)
Ru2 Co1 Ru1 58.715(8)
C5 N1 C1 116.83(19)
C5 N1 Co1 127.65(16)
C1 N1 Co1 115.50(14)
C11 N2 C7 116.80(18)
C11 N2 Co1 127.77(15)
C7 N2 Co1 115.42(13)
N1 C1 C2 121.7(2)
N1 C1 C7 113.89(17)
C2 C1 C7 124.41(19)
C3 C2 C1 120.1(2)
C2 C3 C4 118.0(2)
C2 C3 C6 120.9(3)
C4 C3 C6 121.1(3)
C5 C4 C3 119.4(2)
N1 C5 C4 124.0(2)
N2 C7 C8 121.37(19)
N2 C7 C1 113.93(17)
C8 C7 C1 124.69(19)
C9 C8 C7 120.8(2)
C8 C9 C10 117.6(2)
C8 C9 C12 121.4(2)
C10 C9 C12 121.0(2)
C11 C10 C9 119.3(2)
N2 C11 C10 124.1(2)
C14 C13 C17 108.14(19)
C14 C13 C18 126.7(2)
C17 C13 C18 125.1(2)
C14 C13 Ru1 70.20(12)
C17 C13 Ru1 71.35(12)
C18 C13 Ru1 126.21(16)
C13 C14 C15 107.73(19)
C13 C14 C19 126.2(2)
C15 C14 C19 126.0(2)
C13 C14 Ru1 71.18(12)
C15 C14 Ru1 70.48(11)
C19 C14 Ru1 126.13(15)
C16 C15 C14 107.82(19)
C16 C15 C20 126.0(2)
C14 C15 C20 126.1(2)
C16 C15 Ru1 71.16(12)
C14 C15 Ru1 70.48(11)
C20 C15 Ru1 126.32(16)
C17 C16 C15 108.12(19)
C17 C16 C21 125.2(2)
C15 C16 C21 126.6(2)
C17 C16 Ru1 71.41(12)
C15 C16 Ru1 70.20(11)
C21 C16 Ru1 126.14(16)
C16 C17 C13 108.19(19)
C16 C17 C22 126.5(2)
C13 C17 C22 125.1(2)
C16 C17 Ru1 70.31(12)
C13 C17 Ru1 70.28(12)
C22 C17 Ru1 129.51(16)
C27 C23 C24 107.8(2)
C27 C23 C28 126.5(2)
C24 C23 C28 125.5(2)
C27 C23 Ru2 71.17(12)
C24 C23 Ru2 70.51(11)
C28 C23 Ru2 127.31(17)
C23 C24 C25 108.21(19)
C23 C24 C29 125.9(2)
C25 C24 C29 125.8(2)
C23 C24 Ru2 70.90(12)
C25 C24 Ru2 70.73(11)
C29 C24 Ru2 126.51(16)
C24 C25 C26 107.66(19)
C24 C25 C30 126.0(2)
C26 C25 C30 126.2(2)
C24 C25 Ru2 70.64(11)
C26 C25 Ru2 70.85(12)
C30 C25 Ru2 127.97(15)
C27 C26 C25 107.88(19)
C27 C26 C31 126.0(2)
C25 C26 C31 126.1(2)
C27 C26 Ru2 71.06(13)
C25 C26 Ru2 70.51(12)
C31 C26 Ru2 126.08(15)
C23 C27 C26 108.40(18)
C23 C27 C32 125.6(3)
C26 C27 C32 125.6(2)
C23 C27 Ru2 70.59(12)
C26 C27 Ru2 70.52(12)
C32 C27 Ru2 129.86(16)
C38 C33 C34 120.0
C38 C33 C39 121.6(3)
C34 C33 C39 118.4(3)
C35 C34 C33 120.0
C34 C35 C36 120.0
C34 C35 C40 121.1(3)
C36 C35 C40 118.9(3)
C35 C36 C37 120.0
C38 C37 C36 120.0
C37 C38 C33 120.0
C38A C33A C34A 120.0
C38A C33A C39A 118.5(3)
C34A C33A C39A 121.5(4)
C35A C34A C33A 120.0
C34A C35A C36A 120.0
C34A C35A C40A 119.0(4)
C36A C35A C40A 121.0(4)
C37A C36A C35A 120.0
C38A C37A C36A 120.0
C33A C38A C37A 120.0
C42 C41 C46 120.0
C42 C41 C47 119.0(4)
C46 C41 C47 120.9(4)
C41 C42 C43 120.0
C44 C43 C42 120.0
C44 C43 C48 116.9(5)
C42 C43 C48 123.0(5)
C43 C44 C45 120.0
C46 C45 C44 120.0
C45 C46 C41 120.0

loop_
_geom_bond_atom_site_label_1
_geom_bond_atom_site_label_2
_geom_bond_distance
Ru1 C14 2.161(2)
Ru1 C15 2.161(2)
Ru1 C16 2.174(2)
Ru1 C13 2.174(2)
Ru1 C17 2.188(2)
Ru1 Ru2 2.5088(2)
Ru1 Co1 2.5617(3)
Ru2 C24 2.164(2)
Ru2 C25 2.166(2)
Ru2 C23 2.170(2)
Ru2 C26 2.170(2)
Ru2 C27 2.177(2)
Ru2 Co1 2.5557(3)
Co1 N1 1.9717(18)
Co1 N2 1.9718(17)
N1 C5 1.354(3)
N1 C1 1.369(3)
N2 C11 1.353(3)
N2 C7 1.370(3)
C1 C2 1.399(3)
C1 C7 1.456(3)
C2 C3 1.383(4)
C3 C4 1.395(4)
C3 C6 1.512(3)
C4 C5 1.368(4)
C7 C8 1.400(3)
C8 C9 1.376(3)
C9 C10 1.401(4)
C9 C12 1.508(3)
C10 C11 1.369(3)
C13 C14 1.433(3)
C13 C17 1.434(3)
C13 C18 1.495(3)
C14 C15 1.444(3)
C14 C19 1.496(3)
C15 C16 1.434(3)
C15 C20 1.497(3)
C16 C17 1.430(3)
C16 C21 1.498(3)
C17 C22 1.503(3)
C23 C27 1.424(3)
C23 C24 1.432(3)
C23 C28 1.501(3)
C24 C25 1.432(3)
C24 C29 1.498(3)
C25 C26 1.434(3)
C25 C30 1.492(3)
C26 C27 1.430(3)
C26 C31 1.495(3)
C27 C32 1.502(3)
C33 C38 1.3887(18)
C33 C34 1.3888(18)
C33 C39 1.531(7)
C34 C35 1.3887(18)
C35 C36 1.3887(18)
C35 C40 1.529(5)
C36 C37 1.3888(18)
C37 C38 1.3887(18)
C33A C38A 1.392(2)
C33A C34A 1.392(2)
C33A C39A 1.539(7)
C34A C35A 1.392(2)
C35A C36A 1.392(2)
C35A C40A 1.507(8)
C36A C37A 1.392(2)
C37A C38A 1.392(2)
C41 C42 1.400(3)
C41 C46 1.400(3)
C41 C47 1.538(9)
C42 C43 1.400(3)
C43 C44 1.400(3)
C43 C48 1.544(12)
C44 C45 1.400(3)
C45 C46 1.400(3)

loop_
_geom_torsion_atom_site_label_1
_geom_torsion_atom_site_label_2
_geom_torsion_atom_site_label_3
_geom_torsion_atom_site_label_4
_geom_torsion
C14 Ru1 Ru2 C24 7.58(15)
C15 Ru1 Ru2 C24 -62.73(14)
C16 Ru1 Ru2 C24 -134.48(15)
C13 Ru1 Ru2 C24 78.14(15)
C17 Ru1 Ru2 C24 151.54(16)
Co1 Ru1 Ru2 C24 151.67(10)
C14 Ru1 Ru2 C25 77.24(14)
C15 Ru1 Ru2 C25 6.93(14)
C16 Ru1 Ru2 C25 -64.82(15)
C13 Ru1 Ru2 C25 147.80(15)
C17 Ru1 Ru2 C25 -138.80(16)
Co1 Ru1 Ru2 C25 -138.67(10)
C14 Ru1 Ru2 C23 -63.19(15)
C15 Ru1 Ru2 C23 -133.50(15)
C16 Ru1 Ru2 C23 154.75(16)
C13 Ru1 Ru2 C23 7.37(16)
C17 Ru1 Ru2 C23 80.77(16)
Co1 Ru1 Ru2 C23 80.90(11)
C14 Ru1 Ru2 C26 149.00(15)
C15 Ru1 Ru2 C26 78.69(15)
C16 Ru1 Ru2 C26 6.94(16)
C13 Ru1 Ru2 C26 -140.44(16)
C17 Ru1 Ru2 C26 -67.04(17)
Co1 Ru1 Ru2 C26 -66.91(11)
C14 Ru1 Ru2 C27 -136.51(17)
C15 Ru1 Ru2 C27 153.18(16)
C16 Ru1 Ru2 C27 81.44(17)
C13 Ru1 Ru2 C27 -65.94(17)
C17 Ru1 Ru2 C27 7.45(18)
Co1 Ru1 Ru2 C27 7.58(13)
C14 Ru1 Ru2 Co1 -144.09(10)
C15 Ru1 Ru2 Co1 145.60(10)
C16 Ru1 Ru2 Co1 73.85(11)
C13 Ru1 Ru2 Co1 -73.53(11)
C17 Ru1 Ru2 Co1 -0.13(12)
C24 Ru2 Co1 N1 -29.57(13)
C25 Ru2 Co1 N1 -97.75(11)
C23 Ru2 Co1 N1 -24.63(10)
C26 Ru2 Co1 N1 -91.71(9)
C27 Ru2 Co1 N1 -56.38(10)
Ru1 Ru2 Co1 N1 119.55(7)
C24 Ru2 Co1 N2 90.41(13)
C25 Ru2 Co1 N2 22.23(11)
C23 Ru2 Co1 N2 95.35(10)
C26 Ru2 Co1 N2 28.27(9)
C27 Ru2 Co1 N2 63.60(10)
Ru1 Ru2 Co1 N2 -120.46(7)
C24 Ru2 Co1 Ru1 -149.12(11)
C25 Ru2 Co1 Ru1 142.69(9)
C23 Ru2 Co1 Ru1 -144.19(7)
C26 Ru2 Co1 Ru1 148.74(6)
C27 Ru2 Co1 Ru1 -175.93(7)
C14 Ru1 Co1 N1 24.69(12)
C15 Ru1 Co1 N1 94.88(12)
C16 Ru1 Co1 N1 93.93(9)
C13 Ru1 Co1 N1 26.57(9)
C17 Ru1 Co1 N1 60.43(9)
Ru2 Ru1 Co1 N1 -119.50(7)
C14 Ru1 Co1 N2 -96.29(12)
C15 Ru1 Co1 N2 -26.11(12)
C16 Ru1 Co1 N2 -27.05(9)
C13 Ru1 Co1 N2 -94.42(9)
C17 Ru1 Co1 N2 -60.56(10)
Ru2 Ru1 Co1 N2 119.51(7)
C14 Ru1 Co1 Ru2 144.20(9)
C15 Ru1 Co1 Ru2 -145.62(10)
C16 Ru1 Co1 Ru2 -146.56(6)
C13 Ru1 Co1 Ru2 146.07(6)
C17 Ru1 Co1 Ru2 179.93(7)
N2 Co1 N1 C5 179.5(2)
Ru2 Co1 N1 C5 -41.6(2)
Ru1 Co1 N1 C5 39.7(2)
N2 Co1 N1 C1 0.55(15)
Ru2 Co1 N1 C1 139.38(12)
Ru1 Co1 N1 C1 -139.26(12)
N1 Co1 N2 C11 179.17(19)
Ru2 Co1 N2 C11 40.4(2)
Ru1 Co1 N2 C11 -41.5(2)
N1 Co1 N2 C7 0.54(14)
Ru2 Co1 N2 C7 -138.21(12)
Ru1 Co1 N2 C7 139.83(12)
C5 N1 C1 C2 -0.5(3)
Co1 N1 C1 C2 178.62(16)
C5 N1 C1 C7 179.44(19)
Co1 N1 C1 C7 -1.5(2)
N1 C1 C2 C3 0.0(3)
C7 C1 C2 C3 -179.9(2)
C1 C2 C3 C4 0.4(4)
C1 C2 C3 C6 180.0(2)
C2 C3 C4 C5 -0.4(4)
C6 C3 C4 C5 -180.0(3)
C1 N1 C5 C4 0.5(3)
Co1 N1 C5 C4 -178.48(19)
C3 C4 C5 N1 0.0(4)
C11 N2 C7 C8 -0.8(3)
Co1 N2 C7 C8 177.99(16)
C11 N2 C7 C1 179.76(18)
Co1 N2 C7 C1 -1.5(2)
N1 C1 C7 N2 1.9(3)
C2 C1 C7 N2 -178.2(2)
N1 C1 C7 C8 -177.5(2)
C2 C1 C7 C8 2.4(3)
N2 C7 C8 C9 0.9(3)
C1 C7 C8 C9 -179.7(2)
C7 C8 C9 C10 -0.3(3)
C7 C8 C9 C12 -179.8(2)
C8 C9 C10 C11 -0.3(3)
C12 C9 C10 C11 179.3(2)
C7 N2 C11 C10 0.2(3)
Co1 N2 C11 C10 -178.40(18)
C9 C10 C11 N2 0.3(4)
C15 Ru1 C13 C14 38.11(12)
C16 Ru1 C13 C14 81.06(13)
C17 Ru1 C13 C14 118.08(18)
Ru2 Ru1 C13 C14 -118.16(12)
Co1 Ru1 C13 C14 -178.25(11)
C14 Ru1 C13 C17 -118.08(18)
C15 Ru1 C13 C17 -79.97(14)
C16 Ru1 C13 C17 -37.02(13)
Ru2 Ru1 C13 C17 123.76(13)
Co1 Ru1 C13 C17 63.68(13)
C14 Ru1 C13 C18 121.6(3)
C15 Ru1 C13 C18 159.7(3)
C16 Ru1 C13 C18 -157.4(3)
C17 Ru1 C13 C18 -120.3(3)
Ru2 Ru1 C13 C18 3.4(3)
Co1 Ru1 C13 C18 -56.7(2)
C17 C13 C14 C15 0.3(2)
C18 C13 C14 C15 177.7(2)
Ru1 C13 C14 C15 -61.35(14)
C17 C13 C14 C19 -176.9(2)
C18 C13 C14 C19 0.5(4)
Ru1 C13 C14 C19 121.5(2)
C17 C13 C14 Ru1 61.61(14)
C18 C13 C14 Ru1 -121.0(2)
C15 Ru1 C14 C13 -117.52(18)
C16 Ru1 C14 C13 -79.87(14)
C17 Ru1 C14 C13 -37.35(13)
Ru2 Ru1 C14 C13 122.10(13)
Co1 Ru1 C14 C13 2.89(18)
C16 Ru1 C14 C15 37.65(13)
C13 Ru1 C14 C15 117.52(18)
C17 Ru1 C14 C15 80.17(14)
Ru2 Ru1 C14 C15 -120.38(12)
Co1 Ru1 C14 C15 120.41(12)
C15 Ru1 C14 C19 120.9(3)
C16 Ru1 C14 C19 158.5(2)
C13 Ru1 C14 C19 -121.6(3)
C17 Ru1 C14 C19 -159.0(2)
Ru2 Ru1 C14 C19 0.5(3)
Co1 Ru1 C14 C19 -118.72(19)
C13 C14 C15 C16 0.1(2)
C19 C14 C15 C16 177.2(2)
Ru1 C14 C15 C16 -61.71(14)
C13 C14 C15 C20 -176.9(2)
C19 C14 C15 C20 0.2(3)
Ru1 C14 C15 C20 121.3(2)
C13 C14 C15 Ru1 61.80(14)
C19 C14 C15 Ru1 -121.0(2)
C14 Ru1 C15 C16 117.65(18)
C13 Ru1 C15 C16 79.96(14)
C17 Ru1 C15 C16 37.31(13)
Ru2 Ru1 C15 C16 -123.05(12)
Co1 Ru1 C15 C16 -1.45(18)
C16 Ru1 C15 C14 -117.65(18)
C13 Ru1 C15 C14 -37.70(13)
C17 Ru1 C15 C14 -80.34(14)
Ru2 Ru1 C15 C14 119.29(12)
Co1 Ru1 C15 C14 -119.11(12)
C14 Ru1 C15 C20 -121.0(2)
C16 Ru1 C15 C20 121.3(3)
C13 Ru1 C15 C20 -158.7(2)
C17 Ru1 C15 C20 158.6(2)
Ru2 Ru1 C15 C20 -1.7(3)
Co1 Ru1 C15 C20 119.87(18)
C14 C15 C16 C17 -0.4(2)
C20 C15 C16 C17 176.6(2)
Ru1 C15 C16 C17 -61.68(15)
C14 C15 C16 C21 -177.8(2)
C20 C15 C16 C21 -0.8(4)
Ru1 C15 C16 C21 120.9(2)
C14 C15 C16 Ru1 61.27(14)
C20 C15 C16 Ru1 -121.7(2)
C14 Ru1 C16 C17 80.00(14)
C15 Ru1 C16 C17 118.03(18)
C13 Ru1 C16 C17 37.10(13)
Ru2 Ru1 C16 C17 -123.34(13)
Co1 Ru1 C16 C17 -62.84(13)
C14 Ru1 C16 C15 -38.03(13)
C13 Ru1 C16 C15 -80.93(14)
C17 Ru1 C16 C15 -118.03(18)
Ru2 Ru1 C16 C15 118.63(12)
Co1 Ru1 C16 C15 179.13(11)
C14 Ru1 C16 C21 -159.5(2)
C15 Ru1 C16 C21 -121.5(3)
C13 Ru1 C16 C21 157.6(2)
C17 Ru1 C16 C21 120.5(3)
Ru2 Ru1 C16 C21 -2.8(3)
Co1 Ru1 C16 C21 57.7(2)
C15 C16 C17 C13 0.6(2)
C21 C16 C17 C13 178.1(2)
Ru1 C16 C17 C13 -60.34(15)
C15 C16 C17 C22 -173.9(2)
C21 C16 C17 C22 3.6(4)
Ru1 C16 C17 C22 125.2(2)
C15 C16 C17 Ru1 60.91(14)
C21 C16 C17 Ru1 -121.6(2)
C14 C13 C17 C16 -0.5(2)
C18 C13 C17 C16 -178.0(2)
Ru1 C13 C17 C16 60.36(15)
C14 C13 C17 C22 174.1(2)
C18 C13 C17 C22 -3.4(4)
Ru1 C13 C17 C22 -125.0(2)
C14 C13 C17 Ru1 -60.88(14)
C18 C13 C17 Ru1 121.7(2)
C14 Ru1 C17 C16 -81.13(14)
C15 Ru1 C17 C16 -37.66(12)
C13 Ru1 C17 C16 -118.72(18)
Ru2 Ru1 C17 C16 121.23(13)
Co1 Ru1 C17 C16 121.11(12)
C14 Ru1 C17 C13 37.59(12)
C15 Ru1 C17 C13 81.05(14)
C16 Ru1 C17 C13 118.72(18)
Ru2 Ru1 C17 C13 -120.06(13)
Co1 Ru1 C17 C13 -120.17(12)
C14 Ru1 C17 C22 157.3(3)
C15 Ru1 C17 C22 -159.2(3)
C16 Ru1 C17 C22 -121.6(3)
C13 Ru1 C17 C22 119.7(3)
Ru2 Ru1 C17 C22 -0.4(3)
Co1 Ru1 C17 C22 -0.5(2)
C24 Ru2 C23 C27 117.65(19)
C25 Ru2 C23 C27 80.14(14)
C26 Ru2 C23 C27 37.17(13)
Ru1 Ru2 C23 C27 -123.87(13)
Co1 Ru2 C23 C27 -58.10(13)
C25 Ru2 C23 C24 -37.51(12)
C26 Ru2 C23 C24 -80.48(14)
C27 Ru2 C23 C24 -117.65(19)
Ru1 Ru2 C23 C24 118.48(12)
Co1 Ru2 C23 C24 -175.75(11)
C24 Ru2 C23 C28 -120.3(3)
C25 Ru2 C23 C28 -157.9(3)
C26 Ru2 C23 C28 159.2(3)
C27 Ru2 C23 C28 122.0(3)
Ru1 Ru2 C23 C28 -1.9(3)
Co1 Ru2 C23 C28 63.9(2)
C27 C23 C24 C25 -0.5(2)
C28 C23 C24 C25 -176.3(2)
Ru2 C23 C24 C25 61.21(14)
C27 C23 C24 C29 176.5(2)
C28 C23 C24 C29 0.7(4)
Ru2 C23 C24 C29 -121.8(2)
C27 C23 C24 Ru2 -61.73(15)
C28 C23 C24 Ru2 122.5(2)
C25 Ru2 C24 C23 118.13(18)
C26 Ru2 C24 C23 80.30(14)
C27 Ru2 C24 C23 37.51(14)
Ru1 Ru2 C24 C23 -122.04(13)
Co1 Ru2 C24 C23 7.49(19)
C23 Ru2 C24 C25 -118.13(18)
C26 Ru2 C24 C25 -37.82(12)
C27 Ru2 C24 C25 -80.62(13)
Ru1 Ru2 C24 C25 119.83(12)
Co1 Ru2 C24 C25 -110.64(13)
C25 Ru2 C24 C29 -120.8(3)
C23 Ru2 C24 C29 121.1(3)
C26 Ru2 C24 C29 -158.6(2)
C27 Ru2 C24 C29 158.6(2)
Ru1 Ru2 C24 C29 -1.0(3)
Co1 Ru2 C24 C29 128.58(18)
C23 C24 C25 C26 0.2(2)
C29 C24 C25 C26 -176.8(2)
Ru2 C24 C25 C26 61.53(14)
C23 C24 C25 C30 175.3(2)
C29 C24 C25 C30 -1.8(3)
Ru2 C24 C25 C30 -123.4(2)
C23 C24 C25 Ru2 -61.32(14)
C29 C24 C25 Ru2 121.7(2)
C23 Ru2 C25 C24 37.47(12)
C26 Ru2 C25 C24 117.54(18)
C27 Ru2 C25 C24 79.99(13)
Ru1 Ru2 C25 C24 -119.30(12)
Co1 Ru2 C25 C24 127.01(11)
C24 Ru2 C25 C26 -117.54(18)
C23 Ru2 C25 C26 -80.07(14)
C27 Ru2 C25 C26 -37.55(13)
Ru1 Ru2 C25 C26 123.16(12)
Co1 Ru2 C25 C26 9.47(17)
C24 Ru2 C25 C30 121.0(2)
C23 Ru2 C25 C30 158.5(2)
C26 Ru2 C25 C30 -121.4(3)
C27 Ru2 C25 C30 -159.0(2)
Ru1 Ru2 C25 C30 1.7(3)
Co1 Ru2 C25 C30 -111.96(19)
C24 C25 C26 C27 0.2(2)
C30 C25 C26 C27 -174.8(2)
Ru2 C25 C26 C27 61.58(14)
C24 C25 C26 C31 177.6(2)
C30 C25 C26 C31 2.6(3)
Ru2 C25 C26 C31 -121.0(2)
C24 C25 C26 Ru2 -61.39(14)
C30 C25 C26 Ru2 123.6(2)
C24 Ru2 C26 C27 -79.95(13)
C25 Ru2 C26 C27 -117.76(18)
C23 Ru2 C26 C27 -37.01(13)
Ru1 Ru2 C26 C27 123.69(12)
Co1 Ru2 C26 C27 68.33(12)
C24 Ru2 C26 C25 37.81(12)
C23 Ru2 C26 C25 80.76(13)
C27 Ru2 C26 C25 117.76(18)
Ru1 Ru2 C26 C25 -118.55(12)
Co1 Ru2 C26 C25 -173.91(11)
C24 Ru2 C26 C31 158.8(3)
C25 Ru2 C26 C31 121.0(3)
C23 Ru2 C26 C31 -158.3(3)
C27 Ru2 C26 C31 -121.3(3)
Ru1 Ru2 C26 C31 2.4(3)
Co1 Ru2 C26 C31 -52.9(2)
C24 C23 C27 C26 0.6(2)
C28 C23 C27 C26 176.3(2)
Ru2 C23 C27 C26 -60.67(14)
C24 C23 C27 C32 -173.0(2)
C28 C23 C27 C32 2.7(4)
Ru2 C23 C27 C32 125.7(2)
C24 C23 C27 Ru2 61.31(14)
C28 C23 C27 Ru2 -123.0(2)
C25 C26 C27 C23 -0.5(2)
C31 C26 C27 C23 -177.9(2)
Ru2 C26 C27 C23 60.71(15)
C25 C26 C27 C32 173.1(2)
C31 C26 C27 C32 -4.3(4)
Ru2 C26 C27 C32 -125.7(2)
C25 C26 C27 Ru2 -61.22(14)
C31 C26 C27 Ru2 121.4(2)
C24 Ru2 C27 C23 -37.84(12)
C25 Ru2 C27 C23 -80.89(13)
C26 Ru2 C27 C23 -118.66(18)
Ru1 Ru2 C27 C23 119.94(13)
Co1 Ru2 C27 C23 126.56(12)
C24 Ru2 C27 C26 80.81(13)
C25 Ru2 C27 C26 37.76(12)
C23 Ru2 C27 C26 118.66(18)
Ru1 Ru2 C27 C26 -121.41(13)
Co1 Ru2 C27 C26 -114.79(12)
C24 Ru2 C27 C32 -158.6(3)
C25 Ru2 C27 C32 158.4(3)
C23 Ru2 C27 C32 -120.7(3)
C26 Ru2 C27 C32 120.6(3)
Ru1 Ru2 C27 C32 -0.8(4)
Co1 Ru2 C27 C32 5.8(3)
C38 C33 C34 C35 0.0
C39 C33 C34 C35 -178.1(4)
C33 C34 C35 C36 0.0
C33 C34 C35 C40 -179.4(3)
C34 C35 C36 C37 0.0
C40 C35 C36 C37 179.4(3)
C35 C36 C37 C38 0.0
C36 C37 C38 C33 0.0
C34 C33 C38 C37 0.0
C39 C33 C38 C37 178.1(4)
C38A C33A C34A C35A 0.0
C39A C33A C34A C35A 179.0(4)
C33A C34A C35A C36A 0.0
C33A C34A C35A C40A 179.9(4)
C34A C35A C36A C37A 0.0
C40A C35A C36A C37A -179.9(5)
C35A C36A C37A C38A 0.0
C34A C33A C38A C37A 0.0
C39A C33A C38A C37A -179.0(4)
C36A C37A C38A C33A 0.0
C46 C41 C42 C43 0.0
C47 C41 C42 C43 -177.0(5)
C41 C42 C43 C44 0.0
C41 C42 C43 C48 176.9(8)
C42 C43 C44 C45 0.0
C48 C43 C44 C45 -177.1(7)
C43 C44 C45 C46 0.0
C44 C45 C46 C41 0.0
C42 C41 C46 C45 0.0
C47 C41 C46 C45 176.9(5)
